data_7700951
loop_
_publ_author_name
'Liu, Ge'
'Lu, Yu-Ke'
'Ma, Yao-Yu'
'Wang, Xiao-Qing'
'Hou, Lei'
'Wang, Yao-Yu'

_publ_section_title
;
 Syntheses of three new isostructural lanthanide coordination polymers
 with tunable emission colours through bimetallic doping, and their
 luminescence sensing properties.
;
_journal_issue 36
_journal_name_full 'Dalton transactions (Cambridge, England : 2003)'
_journal_page_first 13607
_journal_page_last 13613
_journal_paper_doi 10.1039/c9dt02733e
_journal_volume 48
_journal_year 2019
_chemical_formula_sum 'C27 H22 Gd N3 O8'
_chemical_formula_weight 673.72
_space_group_crystal_system monoclinic
_space_group_IT_number 14
_space_group_name_Hall '-P 2ybc'
_space_group_name_H-M_alt 'P 1 21/c 1'
_symmetry_space_group_name_Hall '-P 2ybc'
_symmetry_space_group_name_H-M 'P 1 21/c 1'
_atom_sites_solution_hydrogens mixed
_audit_creation_method SHELXL-2014/7
_audit_update_record
;
2019-06-04 deposited with the CCDC.    2019-08-28 downloaded from the CCDC.
;
_cell_angle_alpha 90
_cell_angle_beta 94.6410(10)
_cell_angle_gamma 90
_cell_formula_units_Z 4
_cell_length_a 9.2005(2)
_cell_length_b 16.8932(4)
_cell_length_c 17.2386(5)
_cell_measurement_reflns_used 13686
_cell_measurement_temperature 296(2)
_cell_measurement_theta_max 25.36
_cell_measurement_theta_min 2.66
_cell_volume 2670.54(12)
_computing_structure_refinement 'SHELXL-2014/7 (Sheldrick, 2014)'
_diffrn_ambient_temperature 296(2)
_diffrn_measured_fraction_theta_full 0.999
_diffrn_measured_fraction_theta_max 0.999
_diffrn_measurement_device_type 'Bruker APEX-II CCD'
_diffrn_radiation_type MoK\a
_diffrn_radiation_wavelength 0.71073
_diffrn_reflns_av_R_equivalents 0.0354
_diffrn_reflns_av_unetI/netI 0.0290
_diffrn_reflns_Laue_measured_fraction_full 0.999
_diffrn_reflns_Laue_measured_fraction_max 0.999
_diffrn_reflns_limit_h_max 10
_diffrn_reflns_limit_h_min -11
_diffrn_reflns_limit_k_max 20
_diffrn_reflns_limit_k_min -20
_diffrn_reflns_limit_l_max 20
_diffrn_reflns_limit_l_min -17
_diffrn_reflns_number 22609
_diffrn_reflns_point_group_measured_fraction_full 0.999
_diffrn_reflns_point_group_measured_fraction_max 0.999
_diffrn_reflns_theta_full 25.242
_diffrn_reflns_theta_max 25.360
_diffrn_reflns_theta_min 2.221
_exptl_absorpt_coefficient_mu 2.538
_exptl_absorpt_correction_type multi-scan
_exptl_absorpt_process_details sadabs
_exptl_crystal_colour colorless
_exptl_crystal_density_diffrn 1.676
_exptl_crystal_description prism
_exptl_crystal_F_000 1332
_exptl_crystal_size_max 0.160
_exptl_crystal_size_mid 0.150
_exptl_crystal_size_min 0.120
_exptl_transmission_factor_max 0.7452
_exptl_transmission_factor_min 0.3926
_refine_diff_density_max 0.359
_refine_diff_density_min -0.493
_refine_diff_density_rms 0.072
_refine_ls_extinction_method none
_refine_ls_goodness_of_fit_ref 1.084
_refine_ls_hydrogen_treatment constr
_refine_ls_matrix_type full
_refine_ls_number_parameters 355
_refine_ls_number_reflns 4891
_refine_ls_number_restraints 0
_refine_ls_restrained_S_all 1.084
_refine_ls_R_factor_all 0.0273
_refine_ls_R_factor_gt 0.0224
_refine_ls_shift/su_max 0.002
_refine_ls_shift/su_mean 0.000
_refine_ls_structure_factor_coef Fsqd
_refine_ls_weighting_details 'w=1/[\s^2^(Fo^2^)+(0.0137P)^2^+2.0924P] where P=(Fo^2^+2Fc^2^)/3'
_refine_ls_weighting_scheme calc
_refine_ls_wR_factor_gt 0.0469
_refine_ls_wR_factor_ref 0.0493
_reflns_Friedel_coverage 0.000
_reflns_number_gt 4388
_reflns_number_total 4891
_reflns_threshold_expression 'I > 2\s(I)'
_cod_data_source_file c9dt02733e2.cif
_cod_data_source_block Gd
_cod_depositor_comments 'Adding full bibliography for 7700950--7700952.cif.'
_cod_database_code 7700951
_shelx_shelxl_version_number 2014/7
_shelx_space_group_comment
;
The symmetry employed for this shelxl refinement is uniquely defined
by the following loop, which should always be used as a source of
symmetry information in preference to the above space-group names.
They are only intended as comments.
;
_shelx_estimated_absorpt_t_min 0.687
_shelx_estimated_absorpt_t_max 0.750

loop_
_space_group_symop_operation_xyz
'x, y, z'
'-x, y+1/2, -z+1/2'
'-x, -y, -z'
'x, -y-1/2, z-1/2'

loop_
_atom_site_label
_atom_site_type_symbol
_atom_site_fract_x
_atom_site_fract_y
_atom_site_fract_z
_atom_site_U_iso_or_equiv
_atom_site_adp_type
_atom_site_occupancy
_atom_site_site_symmetry_order
_atom_site_calc_flag
_atom_site_refinement_flags_posn
_atom_site_refinement_flags_adp
Gd1 Gd 0.78969(2) 0.52686(2) 0.00412(2) 0.02179(5) Uani 1 1 d . .
O1 O 1.0565(2) 0.57879(11) 0.02970(11) 0.0285(4) Uani 1 1 d . .
O1W O 0.6841(3) 0.65343(13) -0.04649(13) 0.0511(6) Uani 1 1 d . .
H1WA H 0.7492 0.6888 -0.0385 0.077 Uiso 1 1 d R U
H1WB H 0.6520 0.6565 -0.0940 0.077 Uiso 1 1 d R U
O2 O 0.8828(2) 0.63925(13) 0.08604(12) 0.0368(5) Uani 1 1 d . .
O2W O 0.6510(2) 0.40421(12) 0.04235(12) 0.0388(5) Uani 1 1 d . .
H2WB H 0.6528 0.3980 0.0913 0.058 Uiso 1 1 d R U
H2WA H 0.5622 0.4117 0.0264 0.058 Uiso 1 1 d R U
O3 O 0.8828(2) 0.47286(12) 0.12639(11) 0.0333(5) Uani 1 1 d . .
O4 O 1.1147(2) 0.43746(15) 0.11726(12) 0.0418(6) Uani 1 1 d . .
O5 O 0.6153(2) 0.49127(13) -0.09606(11) 0.0343(5) Uani 1 1 d . .
O6 O 0.4067(2) 0.43313(13) -0.07563(12) 0.0363(5) Uani 1 1 d . .
C1 C 1.0145(3) 0.62869(17) 0.07821(16) 0.0270(6) Uani 1 1 d . .
C2 C 1.1253(3) 0.67467(17) 0.12805(17) 0.0293(7) Uani 1 1 d . .
C3 C 1.1019(3) 0.68915(18) 0.20480(18) 0.0353(7) Uani 1 1 d . .
H3 H 1.0175 0.6700 0.2246 0.042 Uiso 1 1 calc R U
C4 C 1.2014(3) 0.73159(18) 0.25308(18) 0.0379(8) Uani 1 1 d . .
C5 C 1.3238(3) 0.76100(19) 0.21930(19) 0.0380(8) Uani 1 1 d . .
C6 C 1.3489(3) 0.74737(19) 0.1427(2) 0.0418(8) Uani 1 1 d . .
H6 H 1.4317 0.7676 0.1223 0.050 Uiso 1 1 calc R U
C7 C 1.2495(3) 0.70334(18) 0.09674(19) 0.0360(7) Uani 1 1 d . .
H7 H 1.2654 0.6929 0.0451 0.043 Uiso 1 1 calc R U
C8 C 1.1778(4) 0.7462(2) 0.3365(2) 0.0574(10) Uani 1 1 d . .
H8A H 1.1625 0.8017 0.3444 0.086 Uiso 1 1 calc R U
H8B H 1.2619 0.7290 0.3687 0.086 Uiso 1 1 calc R U
H8C H 1.0937 0.7172 0.3500 0.086 Uiso 1 1 calc R U
C9 C 1.4298(4) 0.8062(2) 0.2675(2) 0.0518(10) Uani 1 1 d . .
C10 C 1.0034(3) 0.44490(18) 0.15307(16) 0.0288(7) Uani 1 1 d . .
C11 C 1.0148(3) 0.41719(18) 0.23679(16) 0.0292(7) Uani 1 1 d . .
C12 C 0.9117(3) 0.4395(2) 0.28601(18) 0.0376(8) Uani 1 1 d . .
H12 H 0.8338 0.4707 0.2668 0.045 Uiso 1 1 calc R U
C13 C 0.9208(4) 0.4165(2) 0.36374(19) 0.0428(8) Uani 1 1 d . .
C14 C 1.0379(4) 0.3686(2) 0.38994(18) 0.0442(9) Uani 1 1 d . .
C15 C 1.1405(4) 0.3443(2) 0.3408(2) 0.0482(9) Uani 1 1 d . .
H15 H 1.2162 0.3110 0.3590 0.058 Uiso 1 1 calc R U
C16 C 1.1299(3) 0.3698(2) 0.26438(18) 0.0409(8) Uani 1 1 d . .
H16 H 1.2004 0.3549 0.2315 0.049 Uiso 1 1 calc R U
C17 C 0.8081(5) 0.4425(3) 0.4170(2) 0.0772(14) Uani 1 1 d . .
H17A H 0.8438 0.4875 0.4468 0.116 Uiso 1 1 calc R U
H17B H 0.7886 0.3999 0.4516 0.116 Uiso 1 1 calc R U
H17C H 0.7198 0.4566 0.3866 0.116 Uiso 1 1 calc R U
C18 C 1.0537(5) 0.3423(3) 0.4705(2) 0.0625(11) Uani 1 1 d . .
C19 C 0.5027(3) 0.45420(17) -0.11858(16) 0.0263(6) Uani 1 1 d . .
C20 C 0.4834(3) 0.43141(17) -0.20297(16) 0.0287(7) Uani 1 1 d . .
C21 C 0.5863(3) 0.45477(18) -0.25265(18) 0.0359(7) Uani 1 1 d . .
H21 H 0.6648 0.4855 -0.2333 0.043 Uiso 1 1 calc R U
C22 C 0.5752(4) 0.4335(2) -0.33066(18) 0.0427(8) Uani 1 1 d . .
C23 C 0.4570(4) 0.3869(2) -0.35716(19) 0.0432(8) Uani 1 1 d . .
C24 C 0.3520(4) 0.3637(2) -0.3086(2) 0.0474(9) Uani 1 1 d . .
H24 H 0.2732 0.3332 -0.3281 0.057 Uiso 1 1 calc R U
C25 C 0.3643(3) 0.3858(2) -0.23109(18) 0.0386(8) Uani 1 1 d . .
H25 H 0.2942 0.3704 -0.1982 0.046 Uiso 1 1 calc R U
C26 C 0.6883(5) 0.4598(3) -0.3837(2) 0.0740(14) Uani 1 1 d . .
H26A H 0.6566 0.5078 -0.4096 0.111 Uiso 1 1 calc R U
H26B H 0.7012 0.4194 -0.4217 0.111 Uiso 1 1 calc R U
H26C H 0.7791 0.4690 -0.3536 0.111 Uiso 1 1 calc R U
C27 C 0.4440(4) 0.3599(3) -0.4375(2) 0.0604(11) Uani 1 1 d . .
N1 N 1.5124(4) 0.8413(2) 0.3058(2) 0.0757(11) Uani 1 1 d . .
N2 N 1.0674(5) 0.3231(3) 0.5335(2) 0.1029(16) Uani 1 1 d . .
N3 N 0.4354(5) 0.3379(3) -0.5000(2) 0.1006(15) Uani 1 1 d . .

loop_
_atom_site_aniso_label
_atom_site_aniso_U_11
_atom_site_aniso_U_22
_atom_site_aniso_U_33
_atom_site_aniso_U_23
_atom_site_aniso_U_13
_atom_site_aniso_U_12
Gd1 0.01469(7) 0.03231(9) 0.01817(8) -0.00130(6) 0.00020(5) -0.00024(6)
O1 0.0256(10) 0.0315(11) 0.0284(11) -0.0078(9) 0.0033(8) -0.0026(9)
O1W 0.0656(17) 0.0445(14) 0.0411(14) 0.0044(11) -0.0089(12) 0.0083(12)
O2 0.0198(11) 0.0454(13) 0.0451(14) -0.0156(11) 0.0011(9) -0.0006(10)
O2W 0.0296(11) 0.0501(14) 0.0367(13) 0.0042(10) 0.0015(9) 0.0003(10)
O3 0.0228(10) 0.0518(13) 0.0250(11) 0.0084(10) 0.0008(8) 0.0007(10)
O4 0.0255(11) 0.0726(16) 0.0279(12) 0.0167(11) 0.0065(9) 0.0015(11)
O5 0.0236(11) 0.0531(13) 0.0256(11) -0.0046(10) -0.0014(8) -0.0094(10)
O6 0.0236(11) 0.0568(14) 0.0296(12) -0.0110(10) 0.0085(9) -0.0065(10)
C1 0.0267(15) 0.0292(15) 0.0245(15) 0.0012(13) -0.0007(12) -0.0026(13)
C2 0.0230(15) 0.0293(16) 0.0348(17) -0.0060(13) -0.0016(12) 0.0027(12)
C3 0.0293(16) 0.0412(18) 0.0354(18) -0.0054(15) 0.0020(13) -0.0023(14)
C4 0.0419(19) 0.0374(18) 0.0332(18) -0.0076(15) -0.0029(14) 0.0014(15)
C5 0.0325(17) 0.0383(18) 0.041(2) -0.0088(15) -0.0085(14) -0.0035(15)
C6 0.0284(17) 0.045(2) 0.052(2) -0.0093(17) 0.0035(15) -0.0088(15)
C7 0.0296(16) 0.0415(18) 0.0373(18) -0.0089(15) 0.0047(13) -0.0066(14)
C8 0.061(3) 0.070(3) 0.041(2) -0.0133(19) 0.0032(18) -0.006(2)
C9 0.044(2) 0.057(2) 0.052(2) -0.0153(19) -0.0087(18) -0.0092(18)
C10 0.0246(15) 0.0404(17) 0.0214(15) 0.0040(13) 0.0008(12) -0.0048(13)
C11 0.0259(15) 0.0387(17) 0.0230(15) 0.0057(13) 0.0019(12) -0.0052(13)
C12 0.0341(17) 0.0486(19) 0.0305(17) 0.0068(15) 0.0059(14) 0.0007(15)
C13 0.050(2) 0.051(2) 0.0286(18) 0.0028(16) 0.0136(15) -0.0054(17)
C14 0.050(2) 0.056(2) 0.0251(17) 0.0107(16) -0.0031(15) -0.0152(18)
C15 0.043(2) 0.063(2) 0.038(2) 0.0199(18) -0.0044(16) 0.0017(18)
C16 0.0336(17) 0.061(2) 0.0282(17) 0.0114(16) 0.0026(13) 0.0031(16)
C17 0.097(4) 0.093(3) 0.046(3) 0.004(2) 0.034(2) 0.015(3)
C18 0.070(3) 0.083(3) 0.034(2) 0.016(2) 0.0012(19) -0.021(2)
C19 0.0204(14) 0.0338(16) 0.0246(16) -0.0023(12) 0.0007(12) 0.0039(12)
C20 0.0260(15) 0.0360(17) 0.0235(15) -0.0034(13) -0.0019(12) 0.0016(13)
C21 0.0356(17) 0.0428(19) 0.0299(17) -0.0038(14) 0.0073(14) -0.0050(15)
C22 0.055(2) 0.048(2) 0.0263(17) -0.0041(15) 0.0120(15) -0.0011(17)
C23 0.055(2) 0.049(2) 0.0252(17) -0.0096(15) 0.0010(15) 0.0042(17)
C24 0.0399(19) 0.063(2) 0.038(2) -0.0169(18) -0.0056(16) -0.0076(18)
C25 0.0289(16) 0.055(2) 0.0317(18) -0.0091(15) 0.0027(13) -0.0075(15)
C26 0.103(4) 0.080(3) 0.044(2) -0.007(2) 0.034(2) -0.029(3)
C27 0.066(3) 0.080(3) 0.035(2) -0.015(2) 0.0031(19) 0.003(2)
N1 0.067(2) 0.090(3) 0.067(2) -0.027(2) -0.0122(19) -0.028(2)
N2 0.107(3) 0.161(4) 0.038(2) 0.036(3) -0.006(2) -0.033(3)
N3 0.100(3) 0.156(4) 0.045(2) -0.040(3) 0.004(2) 0.003(3)

loop_
_atom_type_symbol
_atom_type_description
_atom_type_scat_dispersion_real
_atom_type_scat_dispersion_imag
_atom_type_scat_source
C C 0.0033 0.0016 'International Tables Vol C Tables 4.2.6.8 and 6.1.1.4'
H H 0.0000 0.0000 'International Tables Vol C Tables 4.2.6.8 and 6.1.1.4'
N N 0.0061 0.0033 'International Tables Vol C Tables 4.2.6.8 and 6.1.1.4'
O O 0.0106 0.0060 'International Tables Vol C Tables 4.2.6.8 and 6.1.1.4'
Gd Gd -0.1653 3.9035 'International Tables Vol C Tables 4.2.6.8 and 6.1.1.4'

loop_
_geom_angle_atom_site_label_1
_geom_angle_atom_site_label_2
_geom_angle_atom_site_label_3
_geom_angle
_geom_angle_site_symmetry_1
_geom_angle_site_symmetry_3
O5 Gd1 O6 87.19(7) . 3_665
O5 Gd1 O1 90.71(7) . 3_765
O6 Gd1 O1 146.73(7) 3_665 3_765
O5 Gd1 O3 136.75(7) . .
O6 Gd1 O3 83.33(7) 3_665 .
O1 Gd1 O3 75.65(7) 3_765 .
O5 Gd1 O4 72.55(7) . 3_765
O6 Gd1 O4 136.73(8) 3_665 3_765
O1 Gd1 O4 73.08(7) 3_765 3_765
O3 Gd1 O4 136.94(7) . 3_765
O5 Gd1 O2 143.40(7) . .
O6 Gd1 O2 74.19(7) 3_665 .
O1 Gd1 O2 121.98(6) 3_765 .
O3 Gd1 O2 72.97(7) . .
O4 Gd1 O2 99.76(8) 3_765 .
O5 Gd1 O1W 74.68(8) . .
O6 Gd1 O1W 69.07(8) 3_665 .
O1 Gd1 O1W 141.73(7) 3_765 .
O3 Gd1 O1W 137.89(7) . .
O4 Gd1 O1W 68.84(8) 3_765 .
O2 Gd1 O1W 69.33(7) . .
O5 Gd1 O2W 69.75(7) . .
O6 Gd1 O2W 71.22(7) 3_665 .
O1 Gd1 O2W 76.92(7) 3_765 .
O3 Gd1 O2W 67.23(7) . .
O4 Gd1 O2W 130.79(8) 3_765 .
O2 Gd1 O2W 129.27(7) . .
O1W Gd1 O2W 127.04(7) . .
O5 Gd1 O1 142.25(7) . .
O6 Gd1 O1 124.27(6) 3_665 .
O1 Gd1 O1 73.96(7) 3_765 .
O3 Gd1 O1 73.40(6) . .
O4 Gd1 O1 70.03(6) 3_765 .
O2 Gd1 O1 50.89(6) . .
O1W Gd1 O1 96.09(7) . .
O2W Gd1 O1 135.51(6) . .
O5 Gd1 C1 153.93(8) . .
O6 Gd1 C1 98.53(8) 3_665 .
O1 Gd1 C1 97.79(7) 3_765 .
O3 Gd1 C1 69.31(7) . .
O4 Gd1 C1 86.37(8) 3_765 .
O2 Gd1 C1 25.13(7) . .
O1W Gd1 C1 83.62(8) . .
O2W Gd1 C1 136.17(7) . .
O1 Gd1 C1 25.91(7) . .
O5 Gd1 Gd1 121.66(5) . 3_765
O6 Gd1 Gd1 150.15(5) 3_665 3_765
O1 Gd1 Gd1 38.98(4) 3_765 3_765
O3 Gd1 Gd1 70.44(5) . 3_765
O4 Gd1 Gd1 66.60(5) 3_765 3_765
O2 Gd1 Gd1 84.43(4) . 3_765
O1W Gd1 Gd1 122.53(6) . 3_765
O2W Gd1 Gd1 109.38(5) . 3_765
O1 Gd1 Gd1 34.98(4) . 3_765
C1 Gd1 Gd1 59.47(6) . 3_765
C1 O1 Gd1 151.44(18) . 3_765
C1 O1 Gd1 90.12(16) . .
Gd1 O1 Gd1 106.04(7) 3_765 .
Gd1 O1W H1WA 107.4 . .
Gd1 O1W H1WB 119.2 . .
H1WA O1W H1WB 107.4 . .
C1 O2 Gd1 97.08(17) . .
Gd1 O2W H2WB 112.8 . .
Gd1 O2W H2WA 106.5 . .
H2WB O2W H2WA 106.3 . .
C10 O3 Gd1 135.08(19) . .
C10 O4 Gd1 141.08(19) . 3_765
C19 O5 Gd1 149.7(2) . .
C19 O6 Gd1 146.4(2) . 3_665
O2 C1 O1 121.2(2) . .
O2 C1 C2 119.2(3) . .
O1 C1 C2 119.6(2) . .
O2 C1 Gd1 57.80(14) . .
O1 C1 Gd1 63.97(14) . .
C2 C1 Gd1 170.9(2) . .
C3 C2 C7 120.5(3) . .
C3 C2 C1 119.4(3) . .
C7 C2 C1 120.1(3) . .
C2 C3 C4 121.4(3) . .
C2 C3 H3 119.3 . .
C4 C3 H3 119.3 . .
C3 C4 C5 116.6(3) . .
C3 C4 C8 121.6(3) . .
C5 C4 C8 121.8(3) . .
C6 C5 C4 122.8(3) . .
C6 C5 C9 118.8(3) . .
C4 C5 C9 118.4(3) . .
C5 C6 C7 119.1(3) . .
C5 C6 H6 120.5 . .
C7 C6 H6 120.5 . .
C6 C7 C2 119.5(3) . .
C6 C7 H7 120.2 . .
C2 C7 H7 120.2 . .
C4 C8 H8A 109.5 . .
C4 C8 H8B 109.5 . .
H8A C8 H8B 109.5 . .
C4 C8 H8C 109.5 . .
H8A C8 H8C 109.5 . .
H8B C8 H8C 109.5 . .
N1 C9 C5 179.5(5) . .
O4 C10 O3 126.4(3) . .
O4 C10 C11 116.5(2) . .
O3 C10 C11 117.1(3) . .
C12 C11 C16 119.6(3) . .
C12 C11 C10 120.4(3) . .
C16 C11 C10 120.0(3) . .
C11 C12 C13 121.9(3) . .
C11 C12 H12 119.1 . .
C13 C12 H12 119.1 . .
C12 C13 C14 117.3(3) . .
C12 C13 C17 121.1(3) . .
C14 C13 C17 121.6(3) . .
C15 C14 C13 121.6(3) . .
C15 C14 C18 118.3(3) . .
C13 C14 C18 120.1(3) . .
C14 C15 C16 119.6(3) . .
C14 C15 H15 120.2 . .
C16 C15 H15 120.2 . .
C11 C16 C15 120.1(3) . .
C11 C16 H16 120.0 . .
C15 C16 H16 120.0 . .
C13 C17 H17A 109.5 . .
C13 C17 H17B 109.5 . .
H17A C17 H17B 109.5 . .
C13 C17 H17C 109.5 . .
H17A C17 H17C 109.5 . .
H17B C17 H17C 109.5 . .
N2 C18 C14 178.8(5) . .
O5 C19 O6 124.6(3) . .
O5 C19 C20 117.4(3) . .
O6 C19 C20 117.9(2) . .
C21 C20 C25 120.0(3) . .
C21 C20 C19 119.6(3) . .
C25 C20 C19 120.4(3) . .
C20 C21 C22 121.7(3) . .
C20 C21 H21 119.2 . .
C22 C21 H21 119.2 . .
C21 C22 C23 117.3(3) . .
C21 C22 C26 120.7(3) . .
C23 C22 C26 121.9(3) . .
C24 C23 C22 121.8(3) . .
C24 C23 C27 118.7(3) . .
C22 C23 C27 119.5(3) . .
C25 C24 C23 120.1(3) . .
C25 C24 H24 120.0 . .
C23 C24 H24 120.0 . .
C24 C25 C20 119.0(3) . .
C24 C25 H25 120.5 . .
C20 C25 H25 120.5 . .
C22 C26 H26A 109.5 . .
C22 C26 H26B 109.5 . .
H26A C26 H26B 109.5 . .
C22 C26 H26C 109.5 . .
H26A C26 H26C 109.5 . .
H26B C26 H26C 109.5 . .
N3 C27 C23 179.0(5) . .

loop_
_geom_bond_atom_site_label_1
_geom_bond_atom_site_label_2
_geom_bond_distance
_geom_bond_site_symmetry_2
Gd1 O5 2.3386(18) .
Gd1 O6 2.367(2) 3_665
Gd1 O1 2.3792(19) 3_765
Gd1 O3 2.3909(19) .
Gd1 O4 2.411(2) 3_765
Gd1 O2 2.477(2) .
Gd1 O1W 2.478(2) .
Gd1 O2W 2.548(2) .
Gd1 O1 2.6107(18) .
Gd1 C1 2.905(3) .
Gd1 Gd1 3.9886(3) 3_765
O1 C1 1.270(3) .
O1 Gd1 2.3792(19) 3_765
O1W H1WA 0.8499 .
O1W H1WB 0.8500 .
O2 C1 1.243(3) .
O2W H2WB 0.8501 .
O2W H2WA 0.8500 .
O3 C10 1.258(3) .
O4 C10 1.245(3) .
O4 Gd1 2.411(2) 3_765
O5 C19 1.246(3) .
O6 C19 1.249(3) .
O6 Gd1 2.367(2) 3_665
C1 C2 1.496(4) .
C2 C3 1.379(4) .
C2 C7 1.389(4) .
C3 C4 1.386(4) .
C3 H3 0.9300 .
C4 C5 1.400(5) .
C4 C8 1.492(4) .
C5 C6 1.378(5) .
C5 C9 1.447(4) .
C6 C7 1.378(4) .
C6 H6 0.9300 .
C7 H7 0.9300 .
C8 H8A 0.9600 .
C8 H8B 0.9600 .
C8 H8C 0.9600 .
C9 N1 1.133(4) .
C10 C11 1.513(4) .
C11 C12 1.375(4) .
C11 C16 1.382(4) .
C12 C13 1.391(4) .
C12 H12 0.9300 .
C13 C14 1.393(5) .
C13 C17 1.505(5) .
C14 C15 1.381(5) .
C14 C18 1.455(5) .
C15 C16 1.382(4) .
C15 H15 0.9300 .
C16 H16 0.9300 .
C17 H17A 0.9600 .
C17 H17B 0.9600 .
C17 H17C 0.9600 .
C18 N2 1.130(5) .
C19 C20 1.501(4) .
C20 C21 1.384(4) .
C20 C25 1.394(4) .
C21 C22 1.388(4) .
C21 H21 0.9300 .
C22 C23 1.390(5) .
C22 C26 1.507(5) .
C23 C24 1.384(5) .
C23 C27 1.454(5) .
C24 C25 1.383(4) .
C24 H24 0.9300 .
C25 H25 0.9300 .
C26 H26A 0.9600 .
C26 H26B 0.9600 .
C26 H26C 0.9600 .
C27 N3 1.135(5) .
